data_2200793
loop_
_publ_author_name
'Zachwieja, Uwe'
'Preut, Hans'
'Mitchell, Terence'
'Zavgorodnii, Vladislav S.'
'Golosovskii, Andrei V.'
'Klyuchinskii, Sergei A.'

_publ_section_title
;
 {[\m,\h^2^-Bis(trimethylstannyl)]acetylene}hexacarbonyldicobalt
;
_journal_issue 11
_journal_name_full 'Acta Crystallographica Section E'
_journal_page_first m531
_journal_page_last m532
_journal_paper_doi 10.1107/S1600536801016154
_journal_volume 57
_journal_year 2001
_chemical_formula_iupac '[Co2 (C8 H18 Sn2) (CO)6]'
_chemical_formula_moiety 'C14 H18 Co2 O6 Sn2'
_chemical_formula_sum 'C14 H18 Co2 O6 Sn2'
_chemical_formula_weight 637.52
_chemical_name_systematic
;
 ?
;
_space_group_IT_number 2
_symmetry_cell_setting triclinic
_symmetry_space_group_name_Hall '-P 1'
_symmetry_space_group_name_H-M 'P -1'
_audit_creation_method SHELXL-97
_cell_angle_alpha 91.731(16)
_cell_angle_beta 91.17(3)
_cell_angle_gamma 109.09(2)
_cell_formula_units_Z 2
_cell_length_a 8.659(4)
_cell_length_b 10.0360(17)
_cell_length_c 13.292(3)
_cell_measurement_reflns_used 25
_cell_measurement_temperature 293.0(10)
_cell_measurement_theta_max 15.4
_cell_measurement_theta_min 12.1
_cell_volume 1090.5(6)
_computing_cell_refinement 'CAD4 Version 5.0 (Nonius, 1989)'
_computing_data_collection 'CAD4 Version 5.0 (Nonius, 1989)'
_computing_data_reduction 'XCAD4 (Harms, 1996)'
_computing_molecular_graphics 'SHELXTL-Plus (Sheldrick, 1991)'
_computing_publication_material 'SHELXL-97 (Sheldrick, 1997), PARST95 (Nardelli, 1995)'
_computing_structure_refinement 'SHELXL-97 (Sheldrick, 1997)'
_computing_structure_solution 'SHELXS-97 (Sheldrick, 1990)'
_diffrn_ambient_temperature 293.0(10)
_diffrn_measured_fraction_theta_full .997
_diffrn_measured_fraction_theta_max .997
_diffrn_measurement_device_type 'Nonius CAD-4'
_diffrn_measurement_method \w/2\q
_diffrn_radiation_monochromator graphite
_diffrn_radiation_source 'fine-focus sealed tube'
_diffrn_radiation_type AgK\a
_diffrn_radiation_wavelength .56083
_diffrn_reflns_av_R_equivalents .019
_diffrn_reflns_av_sigmaI/netI .025
_diffrn_reflns_limit_h_max 11
_diffrn_reflns_limit_h_min -11
_diffrn_reflns_limit_k_max 12
_diffrn_reflns_limit_k_min -12
_diffrn_reflns_limit_l_max 16
_diffrn_reflns_limit_l_min -16
_diffrn_reflns_number 9426
_diffrn_reflns_theta_full 21.0
_diffrn_reflns_theta_max 21.0
_diffrn_reflns_theta_min 3.0
_diffrn_standards_decay_% 0
_diffrn_standards_interval_time 60
_diffrn_standards_number 3
_exptl_absorpt_coefficient_mu 1.98
_exptl_absorpt_correction_T_max .997
_exptl_absorpt_correction_T_min .620
_exptl_absorpt_correction_type psi-scan
_exptl_absorpt_process_details
;
 (WinGX; Farrugia, 1999; North et al., 1968)
;
_exptl_crystal_colour red-brown
_exptl_crystal_density_diffrn 1.942
_exptl_crystal_density_method 'not measured'
_exptl_crystal_description plate
_exptl_crystal_F_000 608
_exptl_crystal_size_max .40
_exptl_crystal_size_mid .30
_exptl_crystal_size_min .05
_refine_diff_density_max 1.15
_refine_diff_density_min -1.54
_refine_ls_extinction_coef .0075(11)
_refine_ls_extinction_method SHELXL
_refine_ls_goodness_of_fit_ref 1.03
_refine_ls_hydrogen_treatment constr
_refine_ls_matrix_type full
_refine_ls_number_parameters 224
_refine_ls_number_reflns 4713
_refine_ls_number_restraints 0
_refine_ls_restrained_S_all 1.03
_refine_ls_R_factor_all .047
_refine_ls_R_factor_gt .034
_refine_ls_shift/su_max .002
_refine_ls_shift/su_mean .000
_refine_ls_structure_factor_coef Fsqd
_refine_ls_weighting_details 'calc w=1/[\s^2^(Fo^2^)+(0.0639P)^2^] where P=(Fo^2^+2Fc^2^)/3'
_refine_ls_weighting_scheme calc
_refine_ls_wR_factor_ref .091
_reflns_number_gt 3813
_reflns_number_total 4713
_reflns_threshold_expression I>2\s(I)
_cod_data_source_file ya6054.cif
_cod_data_source_block I
_cod_database_code 2200793
_cod_database_fobs_code 2200793

loop_
_symmetry_equiv_pos_as_xyz
'x, y, z'
'-x, -y, -z'

loop_
_atom_site_label
_atom_site_fract_x
_atom_site_fract_y
_atom_site_fract_z
_atom_site_U_iso_or_equiv
_atom_site_adp_type
_atom_site_calc_flag
_atom_site_refinement_flags
_atom_site_occupancy
_atom_site_disorder_assembly
_atom_site_disorder_group
_atom_site_type_symbol
Sn1 .23433(3) .46053(3) .251823(19) .04642(10) Uani d . 1 . . Sn
Sn2 .54726(3) .94962(3) .21592(2) .04575(10) Uani d . 1 . . Sn
Co1 .09136(6) .76295(5) .17469(4) .04472(14) Uani d . 1 . . Co
Co2 .16469(6) .78922(6) .35914(4) .04702(14) Uani d . 1 . . Co
O1 .0671(6) 1.0421(4) .1399(4) .1016(13) Uani d . 1 . . O
O2 -.2450(5) .5692(5) .1871(4) .1063(15) Uani d . 1 . . O
O3 .1587(6) .6853(6) -.0283(3) .1123(15) Uani d . 1 . . O
O4 -.1387(6) .5951(6) .4359(4) .126(2) Uani d . 1 . . O
O5 .1589(6) 1.0769(4) .3971(3) .1030(14) Uani d . 1 . . O
O6 .3909(6) .7805(5) .5218(3) .1100(16) Uani d . 1 . . O
C1 .0780(6) .9363(5) .1549(3) .0631(11) Uani d . 1 . . C
C2 -.1150(5) .6445(5) .1830(3) .0638(11) Uani d . 1 . . C
C3 .1323(6) .7160(5) .0501(3) .0666(11) Uani d . 1 . . C
C4 -.0236(7) .6703(6) .4058(4) .0759(14) Uani d . 1 . . C
C5 .1607(6) .9664(5) .3817(3) .0643(11) Uani d . 1 . . C
C6 .3017(6) .7841(5) .4595(3) .0662(12) Uani d . 1 . . C
C7 .2264(4) .6713(4) .2535(3) .0418(7) Uani d . 1 . . C
C8 .3120(4) .8039(4) .2425(3) .0412(7) Uani d . 1 . . C
C9 .4148(6) .4613(6) .3624(4) .0697(12) Uani d . 1 . . C
H9A .5213 .5099 .3381 .105 Uiso calc R 1 . . H
H9B .4066 .3660 .3762 .105 Uiso calc R 1 . . H
H9C .3980 .5085 .4231 .105 Uiso calc R 1 . . H
C10 .3025(8) .4188(6) .1041(4) .0757(14) Uani d . 1 . . C
H10A .4168 .4682 .0965 .114 Uiso calc R 1 . . H
H10B .2398 .4500 .0554 .114 Uiso calc R 1 . . H
H10C .2815 .3192 .0938 .114 Uiso calc R 1 . . H
C11 -.0033(6) .3260(5) .2861(4) .0756(14) Uani d . 1 . . C
H11A .0011 .2343 .3010 .113 Uiso calc R 1 . . H
H11B -.0765 .3179 .2293 .113 Uiso calc R 1 . . H
H11C -.0418 .3650 .3434 .113 Uiso calc R 1 . . H
C12 .5244(6) 1.1542(4) .2171(4) .0655(11) Uani d . 1 . . C
H12A .4192 1.1482 .1890 .098 Uiso calc R 1 . . H
H12B .6085 1.2150 .1777 .098 Uiso calc R 1 . . H
H12C .5351 1.1918 .2851 .098 Uiso calc R 1 . . H
C13 .7062(6) .9255(6) .3335(4) .0750(13) Uani d . 1 . . C
H13A .6663 .9439 .3975 .113 Uiso calc R 1 . . H
H13B .8141 .9907 .3255 .113 Uiso calc R 1 . . H
H13C .7097 .8308 .3304 .113 Uiso calc R 1 . . H
C14 .6169(7) .8873(7) .0737(4) .0803(15) Uani d . 1 . . C
H14A .6323 .7972 .0786 .120 Uiso calc R 1 . . H
H14B .7171 .9561 .0547 .120 Uiso calc R 1 . . H
H14C .5326 .8805 .0239 .120 Uiso calc R 1 . . H

loop_
_atom_site_aniso_label
_atom_site_aniso_U_11
_atom_site_aniso_U_22
_atom_site_aniso_U_33
_atom_site_aniso_U_12
_atom_site_aniso_U_13
_atom_site_aniso_U_23
Sn1 .04805(17) .04004(15) .05211(17) .01603(11) -.00076(11) -.00017(10)
Sn2 .03709(15) .04657(16) .05209(16) .01188(11) .00044(10) .00039(10)
Co1 .0395(3) .0487(3) .0464(3) .0152(2) -.00260(19) .0017(2)
Co2 .0472(3) .0536(3) .0437(3) .0215(2) .0020(2) -.0023(2)
O1 .120(4) .073(2) .127(4) .053(3) .000(3) .019(2)
O2 .052(2) .123(4) .116(3) -.008(2) .001(2) .009(3)
O3 .129(4) .156(4) .054(2) .052(3) .002(2) -.013(2)
O4 .085(3) .158(5) .101(3) -.010(3) .039(3) .016(3)
O5 .136(4) .078(3) .113(3) .063(3) -.021(3) -.028(2)
O6 .126(4) .160(5) .066(2) .082(3) -.028(2) -.009(3)
C1 .058(3) .070(3) .067(3) .029(2) -.008(2) .005(2)
C2 .046(2) .075(3) .064(3) .012(2) -.0060(18) .002(2)
C3 .064(3) .088(3) .048(2) .026(2) -.0059(19) -.004(2)
C4 .071(3) .094(4) .057(3) .020(3) .014(2) -.003(2)
C5 .067(3) .077(3) .060(2) .042(2) -.007(2) -.010(2)
C6 .080(3) .083(3) .044(2) .040(3) -.003(2) -.0070(19)
C7 .0419(18) .0432(17) .0431(17) .0182(14) .0008(13) -.0003(13)
C8 .0364(16) .0440(17) .0446(18) .0153(14) -.0009(13) .0002(14)
C9 .069(3) .078(3) .071(3) .038(3) -.011(2) .001(2)
C10 .096(4) .076(3) .063(3) .040(3) .008(2) -.011(2)
C11 .061(3) .057(3) .096(4) .002(2) .002(2) .010(2)
C12 .064(3) .043(2) .086(3) .0130(19) -.004(2) .000(2)
C13 .055(3) .090(3) .080(3) .024(2) -.017(2) .007(3)
C14 .081(4) .101(4) .064(3) .038(3) .015(3) -.007(3)

loop_
_atom_type_symbol
_atom_type_description
_atom_type_scat_dispersion_real
_atom_type_scat_dispersion_imag
_atom_type_scat_source
C C .0015 .0009 'International Tables Vol C Tables 4.2.6.8 and 6.1.1.4'
H H .0000 .0000 'International Tables Vol C Tables 4.2.6.8 and 6.1.1.4'
O O .0056 .0036 'International Tables Vol C Tables 4.2.6.8 and 6.1.1.4'
Co Co .3050 .6296 'International Tables Vol C Tables 4.2.6.8 and 6.1.1.4'
Sn Sn -1.1587 .9299 'International Tables Vol C Tables 4.2.6.8 and 6.1.1.4'

loop_
_geom_angle_atom_site_label_1
_geom_angle_atom_site_label_2
_geom_angle_atom_site_label_3
_geom_angle
C9 Sn1 C11 112.9(2)
C9 Sn1 C10 112.0(2)
C11 Sn1 C10 112.4(2)
C9 Sn1 C7 105.74(17)
C11 Sn1 C7 107.10(18)
C10 Sn1 C7 106.14(17)
C12 Sn2 C8 107.24(17)
C12 Sn2 C13 113.1(2)
C8 Sn2 C13 106.30(17)
C12 Sn2 C14 113.0(2)
C8 Sn2 C14 106.23(19)
C13 Sn2 C14 110.5(2)
C3 Co1 C2 99.2(2)
C3 Co1 C1 100.1(2)
C2 Co1 C1 106.8(2)
C3 Co1 C7 99.67(19)
C2 Co1 C7 104.20(19)
C1 Co1 C7 139.71(18)
C3 Co1 C8 100.80(19)
C2 Co1 C8 139.81(18)
C1 Co1 C8 103.50(18)
C7 Co1 C8 38.10(14)
C3 Co1 Co2 149.37(16)
C2 Co1 Co2 97.65(15)
C1 Co1 Co2 99.27(15)
C7 Co1 Co2 51.21(10)
C8 Co1 Co2 51.39(10)
C6 Co2 C5 99.0(2)
C6 Co2 C4 99.5(2)
C5 Co2 C4 107.0(3)
C6 Co2 C7 100.43(18)
C5 Co2 C7 140.47(19)
C4 Co2 C7 103.3(2)
C6 Co2 C8 99.72(19)
C5 Co2 C8 104.60(19)
C4 Co2 C8 139.60(19)
C7 Co2 C8 38.15(14)
C6 Co2 Co1 149.34(15)
C5 Co2 Co1 98.63(15)
C4 Co2 Co1 99.08(17)
C7 Co2 Co1 51.41(10)
C8 Co2 Co1 51.39(10)
O1 C1 Co1 177.9(5)
O2 C2 Co1 179.2(5)
O3 C3 Co1 179.3(5)
O4 C4 Co2 178.6(6)
O5 C5 Co2 179.0(4)
O6 C6 Co2 178.6(5)
C8 C7 Co2 71.2(2)
C8 C7 Co1 71.0(2)
Co2 C7 Co1 77.38(12)
C8 C7 Sn1 144.7(3)
Co2 C7 Sn1 132.34(18)
Co1 C7 Sn1 132.51(18)
C7 C8 Co1 70.9(2)
C7 C8 Co2 70.7(2)
Co1 C8 Co2 77.22(13)
C7 C8 Sn2 145.7(3)
Co1 C8 Sn2 133.33(18)
Co2 C8 Sn2 130.94(17)
Sn1 C9 H9A 109.5
Sn1 C9 H9B 109.5
H9A C9 H9B 109.5
Sn1 C9 H9C 109.5
H9A C9 H9C 109.5
H9B C9 H9C 109.5
Sn1 C10 H10A 109.5
Sn1 C10 H10B 109.5
H10A C10 H10B 109.5
Sn1 C10 H10C 109.5
H10A C10 H10C 109.5
H10B C10 H10C 109.5
Sn1 C11 H11A 109.5
Sn1 C11 H11B 109.5
H11A C11 H11B 109.5
Sn1 C11 H11C 109.5
H11A C11 H11C 109.5
H11B C11 H11C 109.5
Sn2 C12 H12A 109.5
Sn2 C12 H12B 109.5
H12A C12 H12B 109.5
Sn2 C12 H12C 109.5
H12A C12 H12C 109.5
H12B C12 H12C 109.5
Sn2 C13 H13A 109.5
Sn2 C13 H13B 109.5
H13A C13 H13B 109.5
Sn2 C13 H13C 109.5
H13A C13 H13C 109.5
H13B C13 H13C 109.5
Sn2 C14 H14A 109.5
Sn2 C14 H14B 109.5
H14A C14 H14B 109.5
Sn2 C14 H14C 109.5
H14A C14 H14C 109.5
H14B C14 H14C 109.5

loop_
_geom_bond_atom_site_label_1
_geom_bond_atom_site_label_2
_geom_bond_site_symmetry_2
_geom_bond_distance
_geom_bond_publ_flag
Sn1 C9 . 2.121(5) ?
Sn1 C11 . 2.127(5) ?
Sn1 C10 . 2.131(5) ?
Sn1 C7 . 2.138(3) ?
Sn2 C12 . 2.126(4) ?
Sn2 C8 . 2.127(4) ?
Sn2 C13 . 2.133(5) ?
Sn2 C14 . 2.133(5) ?
Co1 C3 . 1.781(5) ?
Co1 C2 . 1.801(5) ?
Co1 C1 . 1.808(5) ?
Co1 C7 . 2.006(4) ?
Co1 C8 . 2.006(4) ?
Co1 Co2 . 2.5043(9) ?
Co2 C6 . 1.780(5) ?
Co2 C5 . 1.806(5) ?
Co2 C4 . 1.811(5) ?
Co2 C7 . 2.000(3) ?
Co2 C8 . 2.007(4) ?
O1 C1 . 1.119(6) ?
O2 C2 . 1.136(6) ?
O3 C3 . 1.127(6) ?
O4 C4 . 1.125(6) ?
O5 C5 . 1.127(6) ?
O6 C6 . 1.130(6) ?
C7 C8 . 1.309(5) ?
C9 H9A . .9600 ?
C9 H9B . .9600 ?
C9 H9C . .9600 ?
C10 H10A . .9600 ?
C10 H10B . .9600 ?
C10 H10C . .9600 ?
C11 H11A . .9600 ?
C11 H11B . .9600 ?
C11 H11C . .9600 ?
C12 H12A . .9600 ?
C12 H12B . .9600 ?
C12 H12C . .9600 ?
C13 H13A . .9600 ?
C13 H13B . .9600 ?
C13 H13C . .9600 ?
C14 H14A . .9600 ?
C14 H14B . .9600 ?
C14 H14C . .9600 ?

loop_
_geom_torsion_atom_site_label_1
_geom_torsion_atom_site_label_2
_geom_torsion_atom_site_label_3
_geom_torsion_atom_site_label_4
_geom_torsion
C3 Co1 Co2 C6 6.1(5)
C2 Co1 Co2 C6 129.0(4)
C1 Co1 Co2 C6 -122.5(4)
C7 Co1 Co2 C6 26.9(4)
C8 Co1 Co2 C6 -22.5(4)
C3 Co1 Co2 C5 130.5(4)
C2 Co1 Co2 C5 -106.6(2)
C1 Co1 Co2 C5 1.9(2)
C7 Co1 Co2 C5 151.3(2)
C8 Co1 Co2 C5 101.8(2)
C3 Co1 Co2 C4 -120.6(4)
C2 Co1 Co2 C4 2.3(2)
C1 Co1 Co2 C4 110.8(3)
C7 Co1 Co2 C4 -99.8(2)
C8 Co1 Co2 C4 -149.2(2)
C3 Co1 Co2 C7 -20.8(3)
C2 Co1 Co2 C7 102.1(2)
C1 Co1 Co2 C7 -149.4(2)
C8 Co1 Co2 C7 -49.44(18)
C3 Co1 Co2 C8 28.6(4)
C2 Co1 Co2 C8 151.5(2)
C1 Co1 Co2 C8 -99.9(2)
C7 Co1 Co2 C8 49.44(18)
C6 Co2 C7 C8 -92.5(3)
C5 Co2 C7 C8 25.7(4)
C4 Co2 C7 C8 165.0(3)
Co1 Co2 C7 C8 73.9(2)
C6 Co2 C7 Co1 -166.43(19)
C5 Co2 C7 Co1 -48.3(3)
C4 Co2 C7 Co1 91.1(2)
C8 Co2 C7 Co1 -73.9(2)
C6 Co2 C7 Sn1 56.4(3)
C5 Co2 C7 Sn1 174.6(3)
C4 Co2 C7 Sn1 -46.0(3)
C8 Co2 C7 Sn1 148.9(4)
Co1 Co2 C7 Sn1 -137.1(3)
C3 Co1 C7 C8 95.2(3)
C2 Co1 C7 C8 -162.6(2)
C1 Co1 C7 C8 -23.1(4)
Co2 Co1 C7 C8 -74.2(2)
C3 Co1 C7 Co2 169.41(18)
C2 Co1 C7 Co2 -88.44(18)
C1 Co1 C7 Co2 51.1(3)
C8 Co1 C7 Co2 74.2(2)
C3 Co1 C7 Sn1 -53.6(3)
C2 Co1 C7 Sn1 48.5(3)
C1 Co1 C7 Sn1 -172.0(3)
C8 Co1 C7 Sn1 -148.8(4)
Co2 Co1 C7 Sn1 137.0(3)
C9 Sn1 C7 C8 58.3(5)
C11 Sn1 C7 C8 179.0(5)
C10 Sn1 C7 C8 -60.8(5)
C9 Sn1 C7 Co2 -63.9(3)
C11 Sn1 C7 Co2 56.7(3)
C10 Sn1 C7 Co2 177.0(3)
C9 Sn1 C7 Co1 -179.6(2)
C11 Sn1 C7 Co1 -59.0(3)
C10 Sn1 C7 Co1 61.3(3)
Co2 C7 C8 Co1 -82.72(10)
Sn1 C7 C8 Co1 138.6(4)
Co1 C7 C8 Co2 82.72(10)
Sn1 C7 C8 Co2 -138.6(4)
Co2 C7 C8 Sn2 135.9(5)
Co1 C7 C8 Sn2 -141.4(5)
Sn1 C7 C8 Sn2 -2.8(8)
C3 Co1 C8 C7 -91.9(3)
C2 Co1 C8 C7 26.6(4)
C1 Co1 C8 C7 164.9(3)
Co2 Co1 C8 C7 73.7(2)
C3 Co1 C8 Co2 -165.62(18)
C2 Co1 C8 Co2 -47.1(3)
C1 Co1 C8 Co2 91.17(18)
C7 Co1 C8 Co2 -73.7(2)
C3 Co1 C8 Sn2 59.2(3)
C2 Co1 C8 Sn2 177.7(3)
C1 Co1 C8 Sn2 -44.1(3)
C7 Co1 C8 Sn2 151.1(4)
Co2 Co1 C8 Sn2 -135.2(3)
C6 Co2 C8 C7 94.6(3)
C5 Co2 C8 C7 -163.5(2)
C4 Co2 C8 C7 -22.8(4)
Co1 Co2 C8 C7 -74.0(2)
C6 Co2 C8 Co1 168.56(18)
C5 Co2 C8 Co1 -89.44(17)
C4 Co2 C8 Co1 51.2(4)
C7 Co2 C8 Co1 74.0(2)
C6 Co2 C8 Sn2 -54.1(3)
C5 Co2 C8 Sn2 47.9(3)
C4 Co2 C8 Sn2 -171.5(3)
C7 Co2 C8 Sn2 -148.7(4)
Co1 Co2 C8 Sn2 137.3(3)
C12 Sn2 C8 C7 -179.1(5)
C13 Sn2 C8 C7 -57.9(5)
C14 Sn2 C8 C7 59.8(5)
C12 Sn2 C8 Co1 55.0(3)
C13 Sn2 C8 Co1 176.3(3)
C14 Sn2 C8 Co1 -66.0(3)
C12 Sn2 C8 Co2 -59.5(3)
C13 Sn2 C8 Co2 61.7(3)
C14 Sn2 C8 Co2 179.4(3)
